data_4078429
loop_
_publ_author_name
'Otero, Antonio'
'Fern\'andez-Baeza, Juan'
'S\'anchez-Barba, Luis F.'
'Tejeda, Juan'
'Honrado, Manuel'
'Garc\'es, Andr\'es'
'Lara-S\'anchez, Agust\'in'
'Rodr\'iguez, Ana M.'

_publ_section_title
;
 ChiralN,N,O-Scorpionate Zinc Alkyls as Effective and Stereoselective
 Initiators for the Living ROP of Lactides
;
_journal_issue 11
_journal_name_full Organometallics
_journal_page_first 4191
_journal_paper_doi 10.1021/om300146n
_journal_volume 31
_journal_year 2012
_chemical_formula_moiety 'C40 H72 N8 O2 Si2 Zn2'
_chemical_formula_sum 'C40 H72 N8 O2 Si2 Zn2'
_chemical_formula_weight 884.02
_chemical_name_systematic
;
 ?
;
_space_group_IT_number 2
_symmetry_cell_setting triclinic
_symmetry_space_group_name_Hall '-P 1'
_symmetry_space_group_name_H-M 'P -1'
_atom_sites_solution_hydrogens geom
_atom_sites_solution_primary direct
_atom_sites_solution_secondary difmap
_audit_creation_method SHELXL-97
_cell_angle_alpha 88.302(6)
_cell_angle_beta 73.590(7)
_cell_angle_gamma 71.206(6)
_cell_formula_units_Z 1
_cell_length_a 10.3813(9)
_cell_length_b 10.6740(10)
_cell_length_c 11.9827(12)
_cell_measurement_reflns_used 1095
_cell_measurement_temperature 230(2)
_cell_measurement_theta_max 19.915
_cell_measurement_theta_min 2.371
_cell_volume 1203.0(2)
_computing_cell_refinement 'Bruker SAINT'
_computing_data_collection 'Bruker APEX'
_computing_data_reduction 'Bruker SAINT, SADABS, XPREP'
_computing_molecular_graphics 'Bruker SHELXTL'
_computing_publication_material 'Bruker SHELXTL'
_computing_structure_refinement 'SHELXL-97 (Sheldrick, 1997)'
_computing_structure_solution 'SHELXS-97 (Sheldrick, 1990)'
_diffrn_ambient_temperature 230(2)
_diffrn_measured_fraction_theta_full 0.985
_diffrn_measured_fraction_theta_max 0.985
_diffrn_measurement_device_type 'CCD area detector'
_diffrn_measurement_method 'omega and phi scans'
_diffrn_radiation_monochromator graphite
_diffrn_radiation_source 'fine-focus sealed tube'
_diffrn_radiation_type MoK\a
_diffrn_radiation_wavelength 0.71073
_diffrn_reflns_av_R_equivalents 0.0455
_diffrn_reflns_av_sigmaI/netI 0.0757
_diffrn_reflns_limit_h_max 12
_diffrn_reflns_limit_h_min -12
_diffrn_reflns_limit_k_max 13
_diffrn_reflns_limit_k_min -13
_diffrn_reflns_limit_l_max 12
_diffrn_reflns_limit_l_min -14
_diffrn_reflns_number 9589
_diffrn_reflns_theta_full 26.41
_diffrn_reflns_theta_max 26.41
_diffrn_reflns_theta_min 1.78
_exptl_absorpt_coefficient_mu 1.086
_exptl_absorpt_correction_T_max 0.8807
_exptl_absorpt_correction_T_min 0.8040
_exptl_absorpt_correction_type multi-scan
_exptl_absorpt_process_details SADABS
_exptl_crystal_colour colourless
_exptl_crystal_density_diffrn 1.220
_exptl_crystal_density_method 'not measured'
_exptl_crystal_description block
_exptl_crystal_F_000 472
_exptl_crystal_size_max 0.21
_exptl_crystal_size_mid 0.19
_exptl_crystal_size_min 0.12
_refine_diff_density_max 0.512
_refine_diff_density_min -0.516
_refine_diff_density_rms 0.167
_refine_ls_extinction_method none
_refine_ls_goodness_of_fit_ref 0.856
_refine_ls_hydrogen_treatment constr
_refine_ls_matrix_type full
_refine_ls_number_parameters 290
_refine_ls_number_reflns 4862
_refine_ls_number_restraints 12
_refine_ls_restrained_S_all 0.856
_refine_ls_R_factor_all 0.0913
_refine_ls_R_factor_gt 0.0556
_refine_ls_shift/su_max 0.048
_refine_ls_shift/su_mean 0.002
_refine_ls_structure_factor_coef Fsqd
_refine_ls_weighting_details 'calc w=1/[\s^2^(Fo^2^)+(0.1315P)^2^+0.1867P] where P=(Fo^2^+2Fc^2^)/3'
_refine_ls_weighting_scheme calc
_refine_ls_wR_factor_gt 0.1514
_refine_ls_wR_factor_ref 0.1873
_reflns_number_gt 3266
_reflns_number_total 4862
_reflns_threshold_expression >2sigma(I)
_cod_data_source_file om300146n_si_001.cif
_cod_data_source_block 5
_cod_original_sg_symbol_H-M P-1
_cod_database_code 4078429

loop_
_symmetry_equiv_pos_as_xyz
'x, y, z'
'-x, -y, -z'

loop_
_atom_site_label
_atom_site_type_symbol
_atom_site_fract_x
_atom_site_fract_y
_atom_site_fract_z
_atom_site_U_iso_or_equiv
_atom_site_adp_type
_atom_site_occupancy
_atom_site_symmetry_multiplicity
_atom_site_calc_flag
_atom_site_refinement_flags
_atom_site_disorder_assembly
_atom_site_disorder_group
Zn1 Zn 0.94740(5) 0.13089(4) 0.45088(4) 0.0426(2) Uani 1 1 d . . .
N1 N 1.1626(4) 0.1171(3) 0.3516(3) 0.0440(9) Uani 1 1 d . A .
N2 N 1.2606(3) -0.0082(3) 0.3265(3) 0.0400(8) Uani 1 1 d . . .
N3 N 1.3315(4) -0.1432(3) 0.1499(3) 0.0420(8) Uani 1 1 d . . .
N4 N 1.4305(5) -0.2676(4) 0.1232(4) 0.0651(13) Uani 1 1 d . A .
O1 O 1.0051(3) -0.0601(3) 0.4020(2) 0.0364(6) Uani 1 1 d . . .
C1 C 1.3841(5) -0.0082(7) 0.3416(5) 0.0637(15) Uani 1 1 d . A .
C2 C 1.3654(7) 0.1174(8) 0.3772(5) 0.087(2) Uani 1 1 d . . .
H2 H 1.4326 0.1472 0.3950 0.105 Uiso 1 1 calc R A .
C3 C 1.2281(7) 0.1924(6) 0.3820(4) 0.0698(17) Uani 1 1 d . A .
C4 C 1.5115(6) -0.1322(9) 0.3203(6) 0.109(3) Uani 1 1 d . . .
H4A H 1.4886 -0.2049 0.2952 0.164 Uiso 1 1 calc R A .
H4B H 1.5378 -0.1519 0.3910 0.164 Uiso 1 1 calc R . .
H4C H 1.5894 -0.1190 0.2609 0.164 Uiso 1 1 calc R . .
C5 C 1.1524(10) 0.3371(6) 0.4166(7) 0.123(4) Uani 1 1 d . . .
H5A H 1.0572 0.3606 0.4109 0.185 Uiso 1 1 calc R A .
H5B H 1.2020 0.3884 0.3656 0.185 Uiso 1 1 calc R . .
H5C H 1.1495 0.3550 0.4955 0.185 Uiso 1 1 calc R . .
C6 C 1.4989(6) -0.2666(6) 0.0094(5) 0.0741(18) Uani 1 1 d . . .
C7 C 1.4456(5) -0.1465(6) -0.0321(4) 0.0614(14) Uani 1 1 d . A .
H7 H 1.4764 -0.1226 -0.1078 0.074 Uiso 1 1 calc R . .
C8 C 1.3378(5) -0.0670(5) 0.0581(4) 0.0507(12) Uani 1 1 d . A .
C9 C 1.6199(8) -0.3887(7) -0.0508(7) 0.096(4) Uani 1 1 d . A .
H9A H 1.6297 -0.4578 0.0024 0.144 Uiso 1 1 calc R . .
H9B H 1.7065 -0.3677 -0.0758 0.144 Uiso 1 1 calc R . .
H9C H 1.6004 -0.4181 -0.1173 0.144 Uiso 1 1 calc R . .
C10 C 1.2435(5) 0.0701(6) 0.0593(5) 0.0628(14) Uani 1 1 d . . .
H10A H 1.1801 0.0979 0.1364 0.094 Uiso 1 1 calc R A .
H10B H 1.1893 0.0739 0.0056 0.094 Uiso 1 1 calc R . .
H10C H 1.2996 0.1277 0.0368 0.094 Uiso 1 1 calc R . .
C11 C 1.2383(4) -0.1166(4) 0.2701(3) 0.0352(9) Uani 1 1 d . A .
H11 H 1.2702 -0.1960 0.3114 0.042 Uiso 1 1 calc R . .
C12 C 1.0804(4) -0.0914(4) 0.2829(4) 0.0392(10) Uani 1 1 d . . .
H12 H 1.0475 -0.0129 0.2407 0.047 Uiso 1 1 calc R A .
C13 C 1.0470(6) -0.2062(6) 0.2337(4) 0.0637(15) Uani 1 1 d . A .
C14 C 1.1184(8) -0.3394(6) 0.2778(6) 0.095(2) Uani 1 1 d . . .
H14A H 1.2195 -0.3584 0.2537 0.142 Uiso 1 1 calc R A .
H14B H 1.0956 -0.4083 0.2459 0.142 Uiso 1 1 calc R . .
H14C H 1.0848 -0.3350 0.3614 0.142 Uiso 1 1 calc R . .
C15 C 1.0960(7) -0.2173(7) 0.0984(5) 0.089(2) Uani 1 1 d . . .
H15A H 1.0510 -0.1345 0.0700 0.134 Uiso 1 1 calc R A .
H15B H 1.0701 -0.2863 0.0703 0.134 Uiso 1 1 calc R . .
H15C H 1.1973 -0.2379 0.0712 0.134 Uiso 1 1 calc R . .
C16 C 0.8870(6) -0.1741(8) 0.2716(5) 0.090(2) Uani 1 1 d . . .
H16A H 0.8435 -0.0914 0.2423 0.135 Uiso 1 1 calc R A .
H16B H 0.8529 -0.1674 0.3552 0.135 Uiso 1 1 calc R . .
H16C H 0.8632 -0.2433 0.2414 0.135 Uiso 1 1 calc R . .
C17 C 0.809(2) 0.3080(18) 0.454(2) 0.060(5) Uani 0.40 1 d P A 1
H17A H 0.7216 0.3105 0.5116 0.072 Uiso 0.40 1 calc PR A 1
H17B H 0.8441 0.3711 0.4820 0.072 Uiso 0.40 1 calc PR A 1
Si1 Si 0.7644(7) 0.3689(5) 0.3260(6) 0.0536(15) Uani 0.40 1 d PD A 1
Si1A Si 0.7423(5) 0.3304(4) 0.3019(4) 0.0600(11) Uani 0.60 1 d PD A 2
C17A C 0.7659(13) 0.2718(13) 0.4438(13) 0.058(3) Uani 0.60 1 d P A 2
H17C H 0.6881 0.2391 0.4810 0.069 Uiso 0.60 1 calc PR A 2
H17D H 0.7540 0.3488 0.4916 0.069 Uiso 0.60 1 calc PR A 2
C18 C 0.9274(17) 0.385(2) 0.217(3) 0.088(8) Uani 0.40 1 d PD A 1
H18A H 0.9052 0.4153 0.1464 0.132 Uiso 0.40 1 calc PR A 1
H18B H 1.0008 0.2996 0.2005 0.132 Uiso 0.40 1 calc PR A 1
H18C H 0.9597 0.4466 0.2483 0.132 Uiso 0.40 1 calc PR A 1
C19 C 0.703(3) 0.258(2) 0.256(3) 0.126(3) Uani 0.40 1 d PD A 1
H19A H 0.6794 0.2966 0.1877 0.189 Uiso 0.40 1 calc PR A 1
H19B H 0.6204 0.2456 0.3093 0.189 Uiso 0.40 1 calc PR A 1
H19C H 0.7769 0.1739 0.2335 0.189 Uiso 0.40 1 calc PR A 1
C20 C 0.6320(17) 0.5370(14) 0.3474(16) 0.096(6) Uani 0.40 1 d PD A 1
H20A H 0.6112 0.5624 0.2753 0.144 Uiso 0.40 1 calc PR A 1
H20B H 0.6694 0.5988 0.3727 0.144 Uiso 0.40 1 calc PR A 1
H20C H 0.5465 0.5372 0.4055 0.144 Uiso 0.40 1 calc PR A 1
C18A C 0.8715(14) 0.4058(19) 0.2198(19) 0.130(9) Uani 0.60 1 d PD A 2
H18D H 0.8528 0.4317 0.1471 0.195 Uiso 0.60 1 calc PR A 2
H18E H 0.9655 0.3429 0.2051 0.195 Uiso 0.60 1 calc PR A 2
H18F H 0.8644 0.4825 0.2641 0.195 Uiso 0.60 1 calc PR A 2
C19A C 0.7590(15) 0.1850(14) 0.2114(12) 0.094(5) Uani 0.60 1 d PD A 2
H19D H 0.7469 0.2126 0.1370 0.141 Uiso 0.60 1 calc PR A 2
H19E H 0.6874 0.1469 0.2500 0.141 Uiso 0.60 1 calc PR A 2
H19F H 0.8513 0.1202 0.2004 0.141 Uiso 0.60 1 calc PR A 2
C20A C 0.5579(11) 0.4491(14) 0.3195(13) 0.132(6) Uani 0.60 1 d PD A 2
H20D H 0.5482 0.4766 0.2444 0.198 Uiso 0.60 1 calc PR A 2
H20E H 0.5419 0.5253 0.3686 0.198 Uiso 0.60 1 calc PR A 2
H20F H 0.4896 0.4059 0.3544 0.198 Uiso 0.60 1 calc PR A 2

loop_
_atom_site_aniso_label
_atom_site_aniso_U_11
_atom_site_aniso_U_22
_atom_site_aniso_U_33
_atom_site_aniso_U_23
_atom_site_aniso_U_13
_atom_site_aniso_U_12
Zn1 0.0409(3) 0.0326(3) 0.0354(3) 0.00212(19) 0.0005(2) 0.0033(2)
N1 0.048(2) 0.0359(19) 0.040(2) -0.0051(15) 0.0011(17) -0.0141(17)
N2 0.0300(17) 0.047(2) 0.0361(19) -0.0064(15) -0.0008(15) -0.0103(16)
N3 0.0359(19) 0.0385(18) 0.038(2) -0.0088(15) 0.0048(16) -0.0070(16)
N4 0.058(3) 0.039(2) 0.066(3) -0.012(2) 0.018(2) -0.004(2)
O1 0.0323(14) 0.0387(15) 0.0298(14) -0.0039(11) -0.0003(12) -0.0072(12)
C1 0.039(3) 0.106(5) 0.045(3) -0.004(3) -0.006(2) -0.027(3)
C2 0.076(4) 0.147(7) 0.056(4) -0.031(4) 0.009(3) -0.080(5)
C3 0.092(4) 0.075(4) 0.041(3) -0.016(2) 0.019(3) -0.057(4)
C4 0.035(3) 0.183(8) 0.086(5) -0.012(5) -0.022(3) 0.001(4)
C5 0.189(9) 0.074(4) 0.086(5) -0.029(4) 0.043(5) -0.085(5)
C6 0.069(4) 0.065(4) 0.062(4) -0.032(3) 0.030(3) -0.027(3)
C7 0.058(3) 0.081(4) 0.038(3) -0.012(3) 0.013(2) -0.035(3)
C8 0.049(3) 0.067(3) 0.037(2) -0.001(2) 0.000(2) -0.031(2)
C9 0.093(6) 0.067(5) 0.089(6) -0.051(4) 0.068(5) -0.050(4)
C10 0.052(3) 0.079(4) 0.049(3) 0.021(3) -0.009(2) -0.016(3)
C11 0.034(2) 0.0302(19) 0.031(2) -0.0045(15) 0.0001(17) -0.0034(17)
C12 0.036(2) 0.046(2) 0.030(2) -0.0084(17) 0.0001(17) -0.0134(19)
C13 0.065(3) 0.086(4) 0.043(3) -0.020(3) 0.006(2) -0.045(3)
C14 0.133(6) 0.059(4) 0.079(4) -0.023(3) 0.021(4) -0.058(4)
C15 0.092(4) 0.136(6) 0.050(3) -0.043(4) 0.012(3) -0.076(4)
C16 0.077(4) 0.149(6) 0.063(4) -0.032(4) 0.004(3) -0.080(5)
C17 0.060(14) 0.034(9) 0.067(10) 0.010(7) -0.010(10) 0.002(7)
Si1 0.060(3) 0.038(2) 0.065(3) 0.001(2) -0.031(2) -0.006(2)
Si1A 0.0536(19) 0.065(3) 0.053(2) 0.0256(19) -0.0182(15) -0.0086(18)
C17A 0.044(7) 0.051(8) 0.063(7) 0.017(6) -0.009(5) -0.002(5)
C18 0.051(11) 0.072(11) 0.13(2) 0.029(11) -0.013(12) -0.022(9)
C19 0.188(6) 0.096(3) 0.123(6) 0.088(3) -0.075(5) -0.067(4)
C20 0.083(12) 0.073(11) 0.080(12) 0.008(9) -0.007(10) 0.028(9)
C18A 0.087(13) 0.20(2) 0.111(15) 0.078(14) -0.049(12) -0.048(14)
C19A 0.084(8) 0.147(15) 0.063(7) 0.032(8) -0.035(6) -0.043(9)
C20A 0.083(9) 0.131(13) 0.125(12) 0.067(10) -0.024(8) 0.031(8)

loop_
_atom_type_symbol
_atom_type_description
_atom_type_scat_dispersion_real
_atom_type_scat_dispersion_imag
_atom_type_scat_source
C C 0.0033 0.0016 'International Tables Vol C Tables 4.2.6.8 and 6.1.1.4'
H H 0.0000 0.0000 'International Tables Vol C Tables 4.2.6.8 and 6.1.1.4'
N N 0.0061 0.0033 'International Tables Vol C Tables 4.2.6.8 and 6.1.1.4'
O O 0.0106 0.0060 'International Tables Vol C Tables 4.2.6.8 and 6.1.1.4'
Si Si 0.0817 0.0704 'International Tables Vol C Tables 4.2.6.8 and 6.1.1.4'
Zn Zn 0.2839 1.4301 'International Tables Vol C Tables 4.2.6.8 and 6.1.1.4'

loop_
_geom_angle_atom_site_label_1
_geom_angle_atom_site_label_2
_geom_angle_atom_site_label_3
_geom_angle
_geom_angle_site_symmetry_1
_geom_angle_site_symmetry_3
O1 Zn1 C17 145.5(6) . .
O1 Zn1 O1 83.44(12) . 2_756
C17 Zn1 O1 120.9(7) . 2_756
O1 Zn1 C17A 125.7(4) . .
C17 Zn1 C17A 20.6(5) . .
O1 Zn1 C17A 125.8(4) 2_756 .
O1 Zn1 N1 85.44(12) . .
C17 Zn1 N1 112.8(6) . .
O1 Zn1 N1 96.34(13) 2_756 .
C17A Zn1 N1 126.8(4) . .
O1 Zn1 Zn1 42.20(8) . 2_756
C17 Zn1 Zn1 153.4(7) . 2_756
O1 Zn1 Zn1 41.24(8) 2_756 2_756
C17A Zn1 Zn1 141.5(4) . 2_756
N1 Zn1 Zn1 91.25(10) . 2_756
C3 N1 N2 105.9(4) . .
C3 N1 Zn1 121.1(3) . .
N2 N1 Zn1 116.5(3) . .
C1 N2 N1 110.0(4) . .
C1 N2 C11 126.0(4) . .
N1 N2 C11 123.0(3) . .
C8 N3 N4 112.5(4) . .
C8 N3 C11 131.6(4) . .
N4 N3 C11 115.9(4) . .
C6 N4 N3 103.9(4) . .
C12 O1 Zn1 113.8(2) . .
C12 O1 Zn1 132.2(2) . 2_756
Zn1 O1 Zn1 96.56(12) . 2_756
N2 C1 C2 107.1(5) . .
N2 C1 C4 121.9(6) . .
C2 C1 C4 131.0(6) . .
C1 C2 C3 107.0(5) . .
N1 C3 C2 110.0(5) . .
N1 C3 C5 120.9(7) . .
C2 C3 C5 129.1(6) . .
N4 C6 C7 110.8(4) . .
N4 C6 C9 119.1(6) . .
C7 C6 C9 130.1(6) . .
C6 C7 C8 107.7(5) . .
N3 C8 C7 105.0(5) . .
N3 C8 C10 125.0(4) . .
C7 C8 C10 129.9(5) . .
N3 C11 N2 109.0(3) . .
N3 C11 C12 115.0(3) . .
N2 C11 C12 112.1(3) . .
O1 C12 C11 107.8(3) . .
O1 C12 C13 110.8(3) . .
C11 C12 C13 115.2(4) . .
C14 C13 C16 110.2(5) . .
C14 C13 C15 108.9(5) . .
C16 C13 C15 107.2(5) . .
C14 C13 C12 111.5(5) . .
C16 C13 C12 107.7(4) . .
C15 C13 C12 111.2(4) . .
Si1 C17 Zn1 121.1(12) . .
C17 Si1 C18 108.5(12) . .
C17 Si1 C20 114.2(9) . .
C18 Si1 C20 105.0(8) . .
C17 Si1 C19 113.3(12) . .
C18 Si1 C19 106.6(11) . .
C20 Si1 C19 108.6(9) . .
C17A Si1A C18A 115.0(8) . .
C17A Si1A C19A 107.6(6) . .
C18A Si1A C19A 107.5(7) . .
C17A Si1A C20A 111.3(6) . .
C18A Si1A C20A 109.2(7) . .
C19A Si1A C20A 105.8(7) . .
Si1A C17A Zn1 120.3(8) . .

loop_
_geom_bond_atom_site_label_1
_geom_bond_atom_site_label_2
_geom_bond_distance
_geom_bond_site_symmetry_2
Zn1 O1 1.985(3) .
Zn1 C17 1.965(19) .
Zn1 O1 2.023(3) 2_756
Zn1 C17A 2.019(13) .
Zn1 N1 2.174(4) .
Zn1 Zn1 2.9920(9) 2_756
N1 C3 1.323(6) .
N1 N2 1.374(5) .
N2 C1 1.343(6) .
N2 C11 1.468(5) .
N3 C8 1.348(6) .
N3 N4 1.372(5) .
N3 C11 1.466(5) .
N4 C6 1.349(7) .
O1 C12 1.411(5) .
O1 Zn1 2.023(3) 2_756
C1 C2 1.355(9) .
C1 C4 1.507(8) .
C2 C3 1.378(9) .
C3 C5 1.499(8) .
C6 C7 1.363(8) .
C6 C9 1.512(7) .
C7 C8 1.378(7) .
C8 C10 1.473(7) .
C11 C12 1.536(5) .
C12 C13 1.550(6) .
C13 C14 1.532(9) .
C13 C16 1.516(7) .
C13 C15 1.551(8) .
C17 Si1 1.77(2) .
Si1 C18 1.876(16) .
Si1 C20 1.848(12) .
Si1 C19 1.834(16) .
Si1A C17A 1.848(15) .
Si1A C18A 1.821(13) .
Si1A C19A 1.854(12) .
Si1A C20A 1.882(10) .
